data_1513114
loop_
_publ_author_name
'Wang, Zhenjun'
'Ren, Jun'
'Wang, Zhongwen'

_publ_section_title
;
 Lewis acids promoted formal intramolecular [3 + 2] parallel and
 cross-cycloadditions of cyclopropane 1,1-diesters with allenes.
;
_journal_issue 22
_journal_name_full 'Organic letters'
_journal_page_first 5682
_journal_page_last 5685
_journal_paper_doi 10.1021/ol402662j
_journal_volume 15
_journal_year 2013
_chemical_formula_moiety 'C17 H18 O4'
_chemical_formula_sum 'C17 H18 O4'
_chemical_formula_weight 286.31
_chemical_name_systematic
; 
 ? 
;
_space_group_crystal_system monoclinic
_space_group_IT_number 14
_space_group_name_Hall '-P 2ybc'
_space_group_name_H-M_alt 'P 1 21/c 1'
_symmetry_space_group_name_Hall '-P 2ybc'
_symmetry_space_group_name_H-M 'P 1 21/c 1'
_atom_sites_solution_hydrogens geom
_atom_sites_solution_primary direct
_atom_sites_solution_secondary difmap
_audit_creation_method SHELXL-2013
_cell_angle_alpha 90
_cell_angle_beta 111.823(9)
_cell_angle_gamma 90
_cell_formula_units_Z 8
_cell_length_a 22.456(3)
_cell_length_b 7.8540(10)
_cell_length_c 17.884(2)
_cell_measurement_reflns_used 11363
_cell_measurement_temperature 113(2)
_cell_measurement_theta_max 30.00
_cell_measurement_theta_min 1.20
_cell_volume 2928.2(7)
_computing_cell_refinement 'CrystalClear-SM Expert 2.0 r4'
_computing_data_collection 'CrystalClear-SM Expert 2.0 r4 (Rigaku, 2009)'
_computing_data_reduction 'CrystalClear-SM Expert 2.0 r4'
_computing_molecular_graphics 'CrystalStructure 4.0'
_computing_publication_material 'CrystalStructure 4.0 (Rigaku, 2009)'
_computing_structure_refinement 'SHELXL-2013 (Sheldrick, 2013)'
_computing_structure_solution 'SHELXS97 (Sheldrick, 1997)'
_diffrn_ambient_temperature 113(2)
_diffrn_detector_area_resol_mean 14.222
_diffrn_measured_fraction_theta_full 1.000
_diffrn_measured_fraction_theta_max 0.991
_diffrn_measurement_device_type 'Rigaku Saturn724 CCD'
_diffrn_measurement_method \w
_diffrn_radiation_type MoK\a
_diffrn_radiation_wavelength 0.71075
_diffrn_reflns_av_R_equivalents 0.0495
_diffrn_reflns_av_unetI/netI 0.0436
_diffrn_reflns_Laue_measured_fraction_full 1.000
_diffrn_reflns_Laue_measured_fraction_max 0.991
_diffrn_reflns_limit_h_max 31
_diffrn_reflns_limit_h_min -31
_diffrn_reflns_limit_k_max 10
_diffrn_reflns_limit_k_min -11
_diffrn_reflns_limit_l_max 23
_diffrn_reflns_limit_l_min -25
_diffrn_reflns_number 41199
_diffrn_reflns_point_group_measured_fraction_full 1.000
_diffrn_reflns_point_group_measured_fraction_max 0.991
_diffrn_reflns_theta_full 25.242
_diffrn_reflns_theta_max 30.048
_diffrn_reflns_theta_min 1.954
_exptl_absorpt_coefficient_mu 0.092
_exptl_absorpt_correction_T_max 0.982
_exptl_absorpt_correction_T_min 0.835
_exptl_absorpt_correction_type multi-scan
_exptl_absorpt_process_details 'Jacobson, R. (1998) Private communication'
_exptl_crystal_colour colorless
_exptl_crystal_density_diffrn 1.299
_exptl_crystal_density_method 'not measured'
_exptl_crystal_description prism
_exptl_crystal_F_000 1216
_exptl_crystal_size_max 0.240
_exptl_crystal_size_mid 0.220
_exptl_crystal_size_min 0.200
_refine_diff_density_max 0.283
_refine_diff_density_min -0.241
_refine_diff_density_rms 0.050
_refine_ls_extinction_method none
_refine_ls_goodness_of_fit_ref 1.034
_refine_ls_hydrogen_treatment constr
_refine_ls_matrix_type full
_refine_ls_number_parameters 383
_refine_ls_number_reflns 8507
_refine_ls_number_restraints 0
_refine_ls_restrained_S_all 1.034
_refine_ls_R_factor_all 0.0582
_refine_ls_R_factor_gt 0.0433
_refine_ls_shift/su_max 0.001
_refine_ls_shift/su_mean 0.000
_refine_ls_structure_factor_coef Fsqd
_refine_ls_weighting_details
; 
 w=1/[\s^2^(Fo^2^)+(0.0574P)^2^] 
 where P=(Fo^2^+2Fc^2^)/3 
;
_refine_ls_weighting_scheme calc
_refine_ls_wR_factor_gt 0.1045
_refine_ls_wR_factor_ref 0.1123
_reflns_Friedel_coverage 0.000
_reflns_number_gt 6518
_reflns_number_total 8507
_reflns_threshold_expression 'I > 2\s(I)'
_cod_data_source_file ol402662j_si_001.cif
_cod_data_source_block 3a
_cod_original_cell_volume 2928.1(7)
_cod_database_code 1513114
_shelx_space_group_comment
; 
The symmetry employed for this shelxl refinement is uniquely defined 
by the following loop, which should always be used as a source of 
symmetry information in preference to the above space-group names. 
They are only intended as comments. 
;
_shelx_estimated_absorpt_t_min 0.978
_shelx_estimated_absorpt_t_max 0.982
_shelxl_version_number 2013-2

loop_
_space_group_symop_operation_xyz
'x, y, z'
'-x, y+1/2, -z+1/2'
'-x, -y, -z'
'x, -y-1/2, z-1/2'

loop_
_atom_site_label
_atom_site_type_symbol
_atom_site_fract_x
_atom_site_fract_y
_atom_site_fract_z
_atom_site_U_iso_or_equiv
_atom_site_adp_type
_atom_site_occupancy
_atom_site_site_symmetry_order
_atom_site_calc_flag
_atom_site_refinement_flags_posn
_atom_site_refinement_flags_adp
O1 O 0.04035(4) 0.56140(10) 0.20059(5) 0.03055(19) Uani 1 1 d . .
O2 O 0.12212(3) 0.38550(10) 0.26391(4) 0.02448(17) Uani 1 1 d . .
O3 O 0.18609(3) 0.35442(10) 0.10387(5) 0.02777(18) Uani 1 1 d . .
O4 O 0.07931(3) 0.33927(9) 0.06900(4) 0.02379(17) Uani 1 1 d . .
O5 O 0.45742(4) 0.02752(10) 0.66217(5) 0.0330(2) Uani 1 1 d . .
O6 O 0.37962(4) -0.16209(10) 0.64811(5) 0.0330(2) Uani 1 1 d . .
O7 O 0.31709(4) -0.18889(10) 0.42470(5) 0.03115(19) Uani 1 1 d . .
O8 O 0.42311(4) -0.19997(9) 0.49589(4) 0.02532(18) Uani 1 1 d . .
C1 C 0.09833(5) 0.71146(13) 0.10593(6) 0.0217(2) Uani 1 1 d . .
H1 H 0.0506 0.7043 0.0880 0.026 Uiso 1 1 calc R U
C2 C 0.13243(5) 0.55752(13) 0.16022(6) 0.0191(2) Uani 1 1 d . .
C3 C 0.19970(5) 0.62867(13) 0.21373(6) 0.0228(2) Uani 1 1 d . .
H3A H 0.2087 0.6064 0.2714 0.027 Uiso 1 1 calc R U
H3B H 0.2338 0.5750 0.1991 0.027 Uiso 1 1 calc R U
C4 C 0.19658(5) 0.82251(14) 0.19702(7) 0.0258(2) Uani 1 1 d . .
H4 H 0.2190 0.8887 0.2475 0.031 Uiso 1 1 calc R U
C5 C 0.22239(5) 0.86753(14) 0.13091(7) 0.0283(2) Uani 1 1 d . .
H5A H 0.2255 0.9929 0.1279 0.034 Uiso 1 1 calc R U
H5B H 0.2661 0.8200 0.1458 0.034 Uiso 1 1 calc R U
C6 C 0.18035(5) 0.79985(13) 0.04853(6) 0.0227(2) Uani 1 1 d . .
C7 C 0.11999(5) 0.72982(13) 0.03519(6) 0.0211(2) Uani 1 1 d . .
C8 C 0.08158(5) 0.67233(14) -0.04124(7) 0.0252(2) Uani 1 1 d . .
H8 H 0.0404 0.6263 -0.0499 0.030 Uiso 1 1 calc R U
C9 C 0.10256(6) 0.68125(15) -0.10499(7) 0.0297(3) Uani 1 1 d . .
H9 H 0.0760 0.6419 -0.1570 0.036 Uiso 1 1 calc R U
C10 C 0.16271(6) 0.74835(15) -0.09184(7) 0.0304(3) Uani 1 1 d . .
H10 H 0.1779 0.7536 -0.1348 0.036 Uiso 1 1 calc R U
C11 C 0.20082(6) 0.80791(14) -0.01598(7) 0.0270(2) Uani 1 1 d . .
H11 H 0.2417 0.8551 -0.0079 0.032 Uiso 1 1 calc R U
C12 C 0.12569(5) 0.85643(13) 0.16420(7) 0.0256(2) Uani 1 1 d . .
C13 C 0.09430(6) 0.97903(15) 0.18450(8) 0.0359(3) Uani 1 1 d . .
H13A H 0.1171 1.0595 0.2246 0.043 Uiso 1 1 calc R U
H13B H 0.0490 0.9867 0.1590 0.043 Uiso 1 1 calc R U
C14 C 0.09226(5) 0.50504(13) 0.20938(6) 0.0205(2) Uani 1 1 d . .
C15 C 0.08755(6) 0.32976(15) 0.31350(7) 0.0306(3) Uani 1 1 d . .
H15A H 0.0816 0.4263 0.3447 0.046 Uiso 1 1 calc R U
H15B H 0.1121 0.2403 0.3503 0.046 Uiso 1 1 calc R U
H15C H 0.0456 0.2849 0.2790 0.046 Uiso 1 1 calc R U
C16 C 0.13748(5) 0.40567(13) 0.10928(6) 0.0198(2) Uani 1 1 d . .
C17 C 0.07687(6) 0.20627(15) 0.01170(7) 0.0312(3) Uani 1 1 d . .
H17A H 0.0779 0.2577 -0.0378 0.047 Uiso 1 1 calc R U
H17B H 0.0372 0.1407 -0.0009 0.047 Uiso 1 1 calc R U
H17C H 0.1139 0.1306 0.0350 0.047 Uiso 1 1 calc R U
C18 C 0.39561(5) 0.17267(13) 0.51098(6) 0.0204(2) Uani 1 1 d . .
H18 H 0.4433 0.1767 0.5388 0.025 Uiso 1 1 calc R U
C19 C 0.36609(5) 0.01068(13) 0.53490(6) 0.0197(2) Uani 1 1 d . .
C20 C 0.29800(5) 0.06843(14) 0.52754(7) 0.0267(2) Uani 1 1 d . .
H20A H 0.2647 0.0037 0.4846 0.032 Uiso 1 1 calc R U
H20B H 0.2919 0.0499 0.5790 0.032 Uiso 1 1 calc R U
C21 C 0.29371(5) 0.25863(14) 0.50675(6) 0.0263(2) Uani 1 1 d . .
H21 H 0.2684 0.3218 0.5335 0.032 Uiso 1 1 calc R U
C22 C 0.26637(6) 0.28816(17) 0.41481(7) 0.0340(3) Uani 1 1 d . .
H22A H 0.2264 0.2215 0.3906 0.041 Uiso 1 1 calc R U
H22B H 0.2552 0.4101 0.4041 0.041 Uiso 1 1 calc R U
C23 C 0.31225(5) 0.23866(14) 0.37446(6) 0.0242(2) Uani 1 1 d . .
C24 C 0.37489(5) 0.18801(13) 0.41987(6) 0.0206(2) Uani 1 1 d . .
C25 C 0.41701(5) 0.15146(14) 0.38156(7) 0.0255(2) Uani 1 1 d . .
H25 H 0.4596 0.1168 0.4125 0.031 Uiso 1 1 calc R U
C26 C 0.39740(6) 0.16512(15) 0.29815(7) 0.0300(3) Uani 1 1 d . .
H26 H 0.4267 0.1420 0.2725 0.036 Uiso 1 1 calc R U
C27 C 0.33497(6) 0.21249(14) 0.25289(7) 0.0308(3) Uani 1 1 d . .
H27 H 0.3211 0.2207 0.1959 0.037 Uiso 1 1 calc R U
C28 C 0.29289(6) 0.24777(14) 0.29072(7) 0.0291(3) Uani 1 1 d . .
H28 H 0.2500 0.2788 0.2593 0.035 Uiso 1 1 calc R U
C29 C 0.36299(6) 0.31114(14) 0.54014(6) 0.0245(2) Uani 1 1 d . .
C30 C 0.39003(6) 0.44126(15) 0.58747(7) 0.0343(3) Uani 1 1 d . .
H30A H 0.3646 0.5164 0.6048 0.041 Uiso 1 1 calc R U
H30B H 0.4349 0.4596 0.6042 0.041 Uiso 1 1 calc R U
C31 C 0.40738(5) -0.03712(13) 0.62165(6) 0.0229(2) Uani 1 1 d . .
C32 C 0.41409(8) -0.21188(19) 0.73129(7) 0.0535(4) Uani 1 1 d . .
H32A H 0.4560 -0.2591 0.7370 0.080 Uiso 1 1 calc R U
H32B H 0.3893 -0.2981 0.7468 0.080 Uiso 1 1 calc R U
H32C H 0.4203 -0.1121 0.7663 0.080 Uiso 1 1 calc R U
C33 C 0.36394(5) -0.13760(13) 0.47876(6) 0.0218(2) Uani 1 1 d . .
C34 C 0.42781(6) -0.32985(15) 0.44099(7) 0.0342(3) Uani 1 1 d . .
H34A H 0.3968 -0.4206 0.4370 0.051 Uiso 1 1 calc R U
H34B H 0.4713 -0.3773 0.4611 0.051 Uiso 1 1 calc R U
H34C H 0.4185 -0.2796 0.3877 0.051 Uiso 1 1 calc R U

loop_
_atom_site_aniso_label
_atom_site_aniso_U_11
_atom_site_aniso_U_22
_atom_site_aniso_U_33
_atom_site_aniso_U_23
_atom_site_aniso_U_13
_atom_site_aniso_U_12
O1 0.0279(4) 0.0329(4) 0.0381(5) 0.0073(4) 0.0207(4) 0.0077(3)
O2 0.0263(4) 0.0266(4) 0.0259(4) 0.0065(3) 0.0159(3) 0.0028(3)
O3 0.0239(4) 0.0306(4) 0.0324(4) -0.0035(3) 0.0146(3) 0.0042(3)
O4 0.0220(4) 0.0230(4) 0.0259(4) -0.0049(3) 0.0085(3) 0.0010(3)
O5 0.0334(5) 0.0349(5) 0.0235(4) 0.0019(4) 0.0023(3) -0.0031(4)
O6 0.0498(5) 0.0266(4) 0.0192(4) 0.0034(3) 0.0090(4) -0.0075(4)
O7 0.0292(4) 0.0332(5) 0.0276(4) -0.0086(4) 0.0064(3) -0.0039(3)
O8 0.0275(4) 0.0235(4) 0.0263(4) -0.0031(3) 0.0115(3) 0.0035(3)
C1 0.0218(5) 0.0215(5) 0.0237(5) 0.0030(4) 0.0109(4) 0.0041(4)
C2 0.0205(5) 0.0188(5) 0.0203(5) 0.0006(4) 0.0102(4) 0.0016(4)
C3 0.0238(5) 0.0232(5) 0.0220(5) 0.0001(4) 0.0092(4) -0.0007(4)
C4 0.0320(6) 0.0219(5) 0.0253(6) -0.0032(4) 0.0126(5) -0.0037(4)
C5 0.0308(6) 0.0239(6) 0.0324(6) 0.0009(5) 0.0141(5) -0.0054(5)
C6 0.0273(6) 0.0167(5) 0.0269(6) 0.0044(4) 0.0132(5) 0.0029(4)
C7 0.0241(5) 0.0181(5) 0.0232(5) 0.0044(4) 0.0113(4) 0.0051(4)
C8 0.0237(5) 0.0264(6) 0.0257(6) 0.0055(4) 0.0094(4) 0.0043(4)
C9 0.0343(6) 0.0329(6) 0.0211(5) 0.0049(5) 0.0095(5) 0.0063(5)
C10 0.0389(7) 0.0304(6) 0.0286(6) 0.0088(5) 0.0205(5) 0.0065(5)
C11 0.0298(6) 0.0227(5) 0.0339(6) 0.0061(5) 0.0183(5) 0.0022(4)
C12 0.0362(6) 0.0199(5) 0.0253(6) 0.0030(4) 0.0168(5) 0.0021(4)
C13 0.0487(8) 0.0264(6) 0.0412(7) 0.0000(5) 0.0266(6) 0.0054(5)
C14 0.0236(5) 0.0190(5) 0.0205(5) -0.0022(4) 0.0102(4) 0.0000(4)
C15 0.0356(7) 0.0317(6) 0.0337(6) 0.0080(5) 0.0235(5) 0.0007(5)
C16 0.0218(5) 0.0208(5) 0.0183(5) 0.0038(4) 0.0093(4) 0.0024(4)
C17 0.0358(7) 0.0278(6) 0.0267(6) -0.0071(5) 0.0080(5) 0.0026(5)
C18 0.0217(5) 0.0210(5) 0.0183(5) 0.0002(4) 0.0071(4) -0.0012(4)
C19 0.0215(5) 0.0188(5) 0.0187(5) -0.0004(4) 0.0072(4) 0.0000(4)
C20 0.0247(6) 0.0257(6) 0.0325(6) -0.0017(5) 0.0139(5) 0.0011(4)
C21 0.0314(6) 0.0258(6) 0.0256(6) 0.0011(5) 0.0150(5) 0.0081(5)
C22 0.0325(7) 0.0417(7) 0.0273(6) 0.0045(5) 0.0106(5) 0.0174(5)
C23 0.0291(6) 0.0204(5) 0.0224(5) 0.0011(4) 0.0088(4) 0.0040(4)
C24 0.0258(5) 0.0169(5) 0.0194(5) 0.0003(4) 0.0089(4) -0.0013(4)
C25 0.0265(6) 0.0266(6) 0.0251(6) 0.0001(4) 0.0115(5) -0.0014(4)
C26 0.0379(7) 0.0319(6) 0.0257(6) -0.0017(5) 0.0182(5) -0.0022(5)
C27 0.0440(7) 0.0280(6) 0.0201(5) 0.0010(5) 0.0116(5) -0.0010(5)
C28 0.0346(6) 0.0266(6) 0.0224(6) 0.0025(5) 0.0062(5) 0.0053(5)
C29 0.0366(6) 0.0201(5) 0.0195(5) 0.0034(4) 0.0134(5) 0.0022(4)
C30 0.0519(8) 0.0254(6) 0.0305(6) -0.0047(5) 0.0210(6) -0.0043(5)
C31 0.0305(6) 0.0187(5) 0.0203(5) -0.0016(4) 0.0104(4) 0.0029(4)
C32 0.0856(12) 0.0424(8) 0.0196(6) 0.0082(6) 0.0046(7) -0.0190(8)
C33 0.0258(5) 0.0208(5) 0.0200(5) 0.0028(4) 0.0102(4) 0.0001(4)
C34 0.0474(8) 0.0274(6) 0.0356(7) -0.0054(5) 0.0246(6) 0.0039(5)

loop_
_atom_type_symbol
_atom_type_description
_atom_type_scat_dispersion_real
_atom_type_scat_dispersion_imag
_atom_type_scat_source
C C 0.0033 0.0016 'International Tables Vol C Tables 4.2.6.8 and 6.1.1.4'
H H 0.0000 0.0000 'International Tables Vol C Tables 4.2.6.8 and 6.1.1.4'
O O 0.0106 0.0060 'International Tables Vol C Tables 4.2.6.8 and 6.1.1.4'

loop_
_geom_angle_atom_site_label_1
_geom_angle_atom_site_label_2
_geom_angle_atom_site_label_3
_geom_angle
C14 O2 C15 114.89(8)
C16 O4 C17 115.68(8)
C31 O6 C32 114.73(9)
C33 O8 C34 114.75(9)
C12 C1 C7 109.17(8)
C12 C1 C2 100.07(8)
C7 C1 C2 110.85(8)
C12 C1 H1 112.0
C7 C1 H1 112.0
C2 C1 H1 112.0
C16 C2 C14 108.76(8)
C16 C2 C3 112.03(8)
C14 C2 C3 112.75(8)
C16 C2 C1 111.16(8)
C14 C2 C1 107.94(8)
C3 C2 C1 104.08(8)
C4 C3 C2 105.64(8)
C4 C3 H3A 110.6
C2 C3 H3A 110.6
C4 C3 H3B 110.6
C2 C3 H3B 110.6
H3A C3 H3B 108.7
C12 C4 C5 107.83(9)
C12 C4 C3 102.44(8)
C5 C4 C3 111.79(9)
C12 C4 H4 111.5
C5 C4 H4 111.5
C3 C4 H4 111.5
C6 C5 C4 112.88(9)
C6 C5 H5A 109.0
C4 C5 H5A 109.0
C6 C5 H5B 109.0
C4 C5 H5B 109.0
H5A C5 H5B 107.8
C11 C6 C7 118.28(10)
C11 C6 C5 120.64(10)
C7 C6 C5 121.08(9)
C8 C7 C6 120.15(10)
C8 C7 C1 120.83(10)
C6 C7 C1 118.98(9)
C9 C8 C7 120.96(11)
C9 C8 H8 119.5
C7 C8 H8 119.5
C10 C9 C8 119.13(11)
C10 C9 H9 120.4
C8 C9 H9 120.4
C9 C10 C11 120.10(10)
C9 C10 H10 119.9
C11 C10 H10 119.9
C10 C11 C6 121.37(11)
C10 C11 H11 119.3
C6 C11 H11 119.3
C13 C12 C4 128.19(11)
C13 C12 C1 128.08(11)
C4 C12 C1 103.65(9)
C12 C13 H13A 120.0
C12 C13 H13B 120.0
H13A C13 H13B 120.0
O1 C14 O2 123.50(9)
O1 C14 C2 125.14(9)
O2 C14 C2 111.36(8)
O2 C15 H15A 109.5
O2 C15 H15B 109.5
H15A C15 H15B 109.5
O2 C15 H15C 109.5
H15A C15 H15C 109.5
H15B C15 H15C 109.5
O3 C16 O4 124.03(10)
O3 C16 C2 125.45(9)
O4 C16 C2 110.49(8)
O4 C17 H17A 109.5
O4 C17 H17B 109.5
H17A C17 H17B 109.5
O4 C17 H17C 109.5
H17A C17 H17C 109.5
H17B C17 H17C 109.5
C29 C18 C24 108.55(8)
C29 C18 C19 100.49(8)
C24 C18 C19 111.37(8)
C29 C18 H18 112.0
C24 C18 H18 112.0
C19 C18 H18 112.0
C33 C19 C31 109.82(8)
C33 C19 C20 112.19(8)
C31 C19 C20 111.36(9)
C33 C19 C18 110.69(8)
C31 C19 C18 108.55(8)
C20 C19 C18 104.07(8)
C21 C20 C19 106.03(8)
C21 C20 H20A 110.5
C19 C20 H20A 110.5
C21 C20 H20B 110.5
C19 C20 H20B 110.5
H20A C20 H20B 108.7
C29 C21 C20 102.04(8)
C29 C21 C22 108.97(9)
C20 C21 C22 111.64(10)
C29 C21 H21 111.3
C20 C21 H21 111.3
C22 C21 H21 111.3
C23 C22 C21 113.44(9)
C23 C22 H22A 108.9
C21 C22 H22A 108.9
C23 C22 H22B 108.9
C21 C22 H22B 108.9
H22A C22 H22B 107.7
C24 C23 C28 118.89(10)
C24 C23 C22 120.92(9)
C28 C23 C22 120.17(10)
C25 C24 C23 119.73(10)
C25 C24 C18 121.19(9)
C23 C24 C18 119.08(9)
C24 C25 C26 120.66(10)
C24 C25 H25 119.7
C26 C25 H25 119.7
C27 C26 C25 119.69(11)
C27 C26 H26 120.2
C25 C26 H26 120.2
C28 C27 C26 119.78(11)
C28 C27 H27 120.1
C26 C27 H27 120.1
C27 C28 C23 121.23(11)
C27 C28 H28 119.4
C23 C28 H28 119.4
C30 C29 C21 128.92(11)
C30 C29 C18 127.75(11)
C21 C29 C18 103.23(9)
C29 C30 H30A 120.0
C29 C30 H30B 120.0
H30A C30 H30B 120.0
O5 C31 O6 123.42(10)
O5 C31 C19 125.97(10)
O6 C31 C19 110.61(9)
O6 C32 H32A 109.5
O6 C32 H32B 109.5
H32A C32 H32B 109.5
O6 C32 H32C 109.5
H32A C32 H32C 109.5
H32B C32 H32C 109.5
O7 C33 O8 123.90(10)
O7 C33 C19 126.04(10)
O8 C33 C19 110.00(8)
O8 C34 H34A 109.5
O8 C34 H34B 109.5
H34A C34 H34B 109.5
O8 C34 H34C 109.5
H34A C34 H34C 109.5
H34B C34 H34C 109.5

loop_
_geom_bond_atom_site_label_1
_geom_bond_atom_site_label_2
_geom_bond_distance
O1 C14 1.2014(12)
O2 C14 1.3401(12)
O2 C15 1.4464(12)
O3 C16 1.2006(12)
O4 C16 1.3407(12)
O4 C17 1.4501(12)
O5 C31 1.2000(12)
O6 C31 1.3399(13)
O6 C32 1.4522(14)
O7 C33 1.2031(13)
O8 C33 1.3404(12)
O8 C34 1.4467(13)
C1 C12 1.5113(15)
C1 C7 1.5216(14)
C1 C2 1.5614(14)
C1 H1 1.0000
C2 C16 1.5303(14)
C2 C14 1.5317(14)
C2 C3 1.5606(14)
C3 C4 1.5480(14)
C3 H3A 0.9900
C3 H3B 0.9900
C4 C12 1.5016(16)
C4 C5 1.5389(15)
C4 H4 1.0000
C5 C6 1.5200(15)
C5 H5A 0.9900
C5 H5B 0.9900
C6 C11 1.3932(14)
C6 C7 1.3985(15)
C7 C8 1.3928(15)
C8 C9 1.3878(15)
C8 H8 0.9500
C9 C10 1.3863(17)
C9 H9 0.9500
C10 C11 1.3886(16)
C10 H10 0.9500
C11 H11 0.9500
C12 C13 1.3214(15)
C13 H13A 0.9500
C13 H13B 0.9500
C15 H15A 0.9800
C15 H15B 0.9800
C15 H15C 0.9800
C17 H17A 0.9800
C17 H17B 0.9800
C17 H17C 0.9800
C18 C29 1.5085(15)
C18 C24 1.5239(14)
C18 C19 1.5658(14)
C18 H18 1.0000
C19 C33 1.5266(14)
C19 C31 1.5291(14)
C19 C20 1.5529(14)
C20 C21 1.5338(15)
C20 H20A 0.9900
C20 H20B 0.9900
C21 C29 1.5021(16)
C21 C22 1.5439(15)
C21 H21 1.0000
C22 C23 1.5121(15)
C22 H22A 0.9900
C22 H22B 0.9900
C23 C24 1.3952(15)
C23 C28 1.3974(14)
C24 C25 1.3886(15)
C25 C26 1.3936(15)
C25 H25 0.9500
C26 C27 1.3838(17)
C26 H26 0.9500
C27 C28 1.3795(16)
C27 H27 0.9500
C28 H28 0.9500
C29 C30 1.3219(16)
C30 H30A 0.9500
C30 H30B 0.9500
C32 H32A 0.9800
C32 H32B 0.9800
C32 H32C 0.9800
C34 H34A 0.9800
C34 H34B 0.9800
C34 H34C 0.9800

loop_
_geom_torsion_atom_site_label_1
_geom_torsion_atom_site_label_2
_geom_torsion_atom_site_label_3
_geom_torsion_atom_site_label_4
_geom_torsion
C12 C1 C2 C16 -155.19(8)
C7 C1 C2 C16 -40.08(11)
C12 C1 C2 C14 85.61(9)
C7 C1 C2 C14 -159.28(8)
C12 C1 C2 C3 -34.41(9)
C7 C1 C2 C3 80.70(10)
C16 C2 C3 C4 128.73(9)
C14 C2 C3 C4 -108.18(9)
C1 C2 C3 C4 8.53(10)
C2 C3 C4 C12 20.96(10)
C2 C3 C4 C5 -94.25(10)
C12 C4 C5 C6 -44.83(12)
C3 C4 C5 C6 67.03(12)
C4 C5 C6 C11 -171.04(9)
C4 C5 C6 C7 9.69(14)
C11 C6 C7 C8 -0.86(15)
C5 C6 C7 C8 178.43(10)
C11 C6 C7 C1 176.82(9)
C5 C6 C7 C1 -3.90(14)
C12 C1 C7 C8 -149.31(10)
C2 C1 C7 C8 101.39(11)
C12 C1 C7 C6 33.04(12)
C2 C1 C7 C6 -76.27(12)
C6 C7 C8 C9 0.83(16)
C1 C7 C8 C9 -176.80(9)
C7 C8 C9 C10 0.08(16)
C8 C9 C10 C11 -0.94(17)
C9 C10 C11 C6 0.91(17)
C7 C6 C11 C10 -0.01(16)
C5 C6 C11 C10 -179.30(10)
C5 C4 C12 C13 -109.20(13)
C3 C4 C12 C13 132.75(12)
C5 C4 C12 C1 73.91(10)
C3 C4 C12 C1 -44.14(10)
C7 C1 C12 C13 115.91(12)
C2 C1 C12 C13 -127.70(12)
C7 C1 C12 C4 -67.20(10)
C2 C1 C12 C4 49.19(9)
C15 O2 C14 O1 -1.06(15)
C15 O2 C14 C2 179.49(8)
C16 C2 C14 O1 -113.37(11)
C3 C2 C14 O1 121.74(11)
C1 C2 C14 O1 7.34(14)
C16 C2 C14 O2 66.08(10)
C3 C2 C14 O2 -58.82(11)
C1 C2 C14 O2 -173.21(8)
C17 O4 C16 O3 -4.76(15)
C17 O4 C16 C2 173.47(8)
C14 C2 C16 O3 -132.04(10)
C3 C2 C16 O3 -6.72(14)
C1 C2 C16 O3 109.26(11)
C14 C2 C16 O4 49.77(11)
C3 C2 C16 O4 175.08(8)
C1 C2 C16 O4 -68.94(10)
C29 C18 C19 C33 152.02(8)
C24 C18 C19 C33 37.19(11)
C29 C18 C19 C31 -87.39(9)
C24 C18 C19 C31 157.79(8)
C29 C18 C19 C20 31.30(10)
C24 C18 C19 C20 -83.52(10)
C33 C19 C20 C21 -123.83(9)
C31 C19 C20 C21 112.62(9)
C18 C19 C20 C21 -4.13(11)
C19 C20 C21 C29 -24.88(10)
C19 C20 C21 C22 91.37(11)
C29 C21 C22 C23 40.69(13)
C20 C21 C22 C23 -71.25(13)
C21 C22 C23 C24 -5.92(16)
C21 C22 C23 C28 175.92(10)
C28 C23 C24 C25 1.41(16)
C22 C23 C24 C25 -176.77(11)
C28 C23 C24 C18 -178.15(9)
C22 C23 C24 C18 3.66(15)
C29 C18 C24 C25 144.75(10)
C19 C18 C24 C25 -105.53(11)
C29 C18 C24 C23 -35.69(13)
C19 C18 C24 C23 74.03(12)
C23 C24 C25 C26 0.11(16)
C18 C24 C25 C26 179.67(10)
C24 C25 C26 C27 -1.22(17)
C25 C26 C27 C28 0.77(17)
C26 C27 C28 C23 0.78(18)
C24 C23 C28 C27 -1.88(17)
C22 C23 C28 C27 176.32(11)
C20 C21 C29 C30 -130.50(12)
C22 C21 C29 C30 111.33(13)
C20 C21 C29 C18 46.03(10)
C22 C21 C29 C18 -72.14(10)
C24 C18 C29 C30 -114.74(12)
C19 C18 C29 C30 128.32(12)
C24 C18 C29 C21 68.67(10)
C19 C18 C29 C21 -48.26(10)
C32 O6 C31 O5 1.45(16)
C32 O6 C31 C19 -177.67(10)
C33 C19 C31 O5 114.40(12)
C20 C19 C31 O5 -120.72(12)
C18 C19 C31 O5 -6.73(14)
C33 C19 C31 O6 -66.51(11)
C20 C19 C31 O6 58.37(11)
C18 C19 C31 O6 172.36(8)
C34 O8 C33 O7 3.43(15)
C34 O8 C33 C19 -173.95(8)
C31 C19 C33 O7 136.62(11)
C20 C19 C33 O7 12.21(15)
C18 C19 C33 O7 -103.55(12)
C31 C19 C33 O8 -46.07(11)
C20 C19 C33 O8 -170.47(8)
C18 C19 C33 O8 73.76(10)
